data_4073743
loop_
_publ_author_name
'Spies, Patrick'
'Kehr, Gerald'
'Kehr, Seda'
'Fr\"ohlich, Roland'
'Erker, Gerhard'

_publ_section_title
;
 Formation and Structural and Dynamic Features of Atropisomeric
 \h2-Iminoacyl Zirconium Complexes
;
_journal_issue 23
_journal_name_full Organometallics
_journal_page_first 5612
_journal_paper_doi 10.1021/om7005968
_journal_volume 26
_journal_year 2007
_chemical_formula_sum 'C43 H29 Cl F10 N P Zr'
_chemical_formula_weight 907.31
_chemical_name_systematic
; 
 ? 
;
_space_group_IT_number 14
_symmetry_cell_setting monoclinic
_symmetry_space_group_name_Hall '-P 2yn'
_symmetry_space_group_name_H-M 'P 1 21/n 1'
_atom_sites_solution_hydrogens geom
_atom_sites_solution_primary direct
_atom_sites_solution_secondary difmap
_audit_creation_method SHELXL-97
_cell_angle_alpha 90.00
_cell_angle_beta 103.452(1)
_cell_angle_gamma 90.00
_cell_formula_units_Z 4
_cell_length_a 12.5348(2)
_cell_length_b 17.3494(3)
_cell_length_c 18.2500(3)
_cell_measurement_reflns_used 8213
_cell_measurement_temperature 198(2)
_cell_measurement_theta_max 27.88
_cell_measurement_theta_min 0.41
_cell_volume 3859.97(11)
_computing_cell_refinement 'Collect (Nonius B.V., 1998)'
_computing_data_collection 'Collect (Nonius B.V., 1998)'
_computing_data_reduction 'Denzo (Otwinowski & Minor, 1997)'
_computing_molecular_graphics 'XP (BrukerAXS, 2000)'
_computing_publication_material 'SHELXL-97 (Sheldrick, 1997)'
_computing_structure_refinement 'SHELXL-97 (Sheldrick, 1997)'
_computing_structure_solution 'SHELXS-97 (Sheldrick, 1990)'
_diffrn_ambient_temperature 198(2)
_diffrn_measured_fraction_theta_full 0.994
_diffrn_measured_fraction_theta_max 0.994
_diffrn_measurement_device_type 'Nonius KappaCCD'
_diffrn_radiation_monochromator graphite
_diffrn_radiation_source 'rotating anode Nonius FR591'
_diffrn_radiation_type MoK\a
_diffrn_radiation_wavelength 0.71073
_diffrn_reflns_av_R_equivalents 0.086
_diffrn_reflns_av_sigmaI/netI 0.1781
_diffrn_reflns_limit_h_max 16
_diffrn_reflns_limit_h_min -16
_diffrn_reflns_limit_k_max 21
_diffrn_reflns_limit_k_min -22
_diffrn_reflns_limit_l_max 19
_diffrn_reflns_limit_l_min -23
_diffrn_reflns_number 26540
_diffrn_reflns_theta_full 27.81
_diffrn_reflns_theta_max 27.81
_diffrn_reflns_theta_min 1.64
_exptl_absorpt_coefficient_mu 0.477
_exptl_absorpt_correction_T_max 0.9719
_exptl_absorpt_correction_T_min 0.8900
_exptl_absorpt_correction_type multi-scan
_exptl_absorpt_process_details 'SORTAV (Blessing, 1995 & 1997)'
_exptl_crystal_colour yellow
_exptl_crystal_density_diffrn 1.561
_exptl_crystal_density_method 'not measured'
_exptl_crystal_description plate
_exptl_crystal_F_000 1824
_exptl_crystal_size_max 0.25
_exptl_crystal_size_mid 0.15
_exptl_crystal_size_min 0.06
_refine_diff_density_max 0.740
_refine_diff_density_min -0.948
_refine_diff_density_rms 0.108
_refine_ls_extinction_method none
_refine_ls_goodness_of_fit_ref 1.039
_refine_ls_hydrogen_treatment riding
_refine_ls_matrix_type full
_refine_ls_number_parameters 517
_refine_ls_number_reflns 9094
_refine_ls_number_restraints 0
_refine_ls_restrained_S_all 1.039
_refine_ls_R_factor_all 0.1849
_refine_ls_R_factor_gt 0.0663
_refine_ls_shift/su_max 0.001
_refine_ls_shift/su_mean 0.000
_refine_ls_structure_factor_coef Fsqd
_refine_ls_weighting_details 'calc w=1/[\s^2^(Fo^2^)+(0.0434P)^2^+1.1081P] where P=(Fo^2^+2Fc^2^)/3'
_refine_ls_weighting_scheme calc
_refine_ls_wR_factor_gt 0.1054
_refine_ls_wR_factor_ref 0.1351
_reflns_number_gt 4445
_reflns_number_total 9094
_reflns_threshold_expression >2sigma(I)
_cod_data_source_file om7005968-file004.cif
_cod_data_source_block erk4075(13b)
_cod_original_cell_volume 3859.96(11)
_cod_original_sg_symbol_H-M P21/n
_cod_database_code 4073743

loop_
_symmetry_equiv_pos_as_xyz
'x, y, z'
'-x+1/2, y+1/2, -z+1/2'
'-x, -y, -z'
'x-1/2, -y-1/2, z-1/2'

loop_
_atom_site_label
_atom_site_type_symbol
_atom_site_fract_x
_atom_site_fract_y
_atom_site_fract_z
_atom_site_U_iso_or_equiv
_atom_site_adp_type
_atom_site_occupancy
_atom_site_symmetry_multiplicity
_atom_site_calc_flag
_atom_site_refinement_flags
Zr Zr 0.70001(3) 0.35657(3) 0.59869(2) 0.02898(14) Uani 1 1 d .
Cl Cl 0.52462(8) 0.27913(8) 0.55598(7) 0.0556(4) Uani 1 1 d .
N1 N 0.7709(2) 0.2469(2) 0.65153(16) 0.0253(8) Uani 1 1 d .
C1 C 0.8510(3) 0.2930(2) 0.65955(19) 0.0232(10) Uani 1 1 d .
C2 C 0.9699(3) 0.2919(2) 0.69028(19) 0.0233(10) Uani 1 1 d .
C3 C 1.0416(3) 0.2563(2) 0.6566(2) 0.0236(10) Uani 1 1 d .
C4 C 1.0074(3) 0.2056(2) 0.5937(2) 0.0257(10) Uani 1 1 d .
C5 C 0.9863(3) 0.1653(3) 0.5393(2) 0.0293(10) Uani 1 1 d .
C6 C 0.7590(3) 0.1644(2) 0.6747(2) 0.0283(10) Uani 1 1 d .
C7 C 0.8644(3) 0.1336(3) 0.7232(2) 0.0416(12) Uani 1 1 d .
H7A H 0.9205 0.1315 0.6937 0.062 Uiso 1 1 calc R
H7B H 0.8519 0.0816 0.7406 0.062 Uiso 1 1 calc R
H7C H 0.8893 0.1675 0.7668 0.062 Uiso 1 1 calc R
C8 C 0.7216(4) 0.1181(3) 0.6031(2) 0.0444(13) Uani 1 1 d .
H8A H 0.7787 0.1191 0.5745 0.067 Uiso 1 1 calc R
H8B H 0.6540 0.1406 0.5726 0.067 Uiso 1 1 calc R
H8C H 0.7078 0.0648 0.6159 0.067 Uiso 1 1 calc R
C9 C 0.6688(3) 0.1657(3) 0.7184(2) 0.0431(13) Uani 1 1 d .
H9A H 0.6506 0.1128 0.7297 0.065 Uiso 1 1 calc R
H9B H 0.6034 0.1910 0.6880 0.065 Uiso 1 1 calc R
H9C H 0.6946 0.1942 0.7656 0.065 Uiso 1 1 calc R
C10 C 0.6510(4) 0.3728(4) 0.4574(3) 0.0615(17) Uani 1 1 d .
H10 H 0.5774 0.3630 0.4314 0.074 Uiso 1 1 calc R
C11 C 0.6913(5) 0.4422(3) 0.4851(3) 0.0592(16) Uani 1 1 d .
H11 H 0.6510 0.4889 0.4812 0.071 Uiso 1 1 calc R
C12 C 0.7999(5) 0.4335(4) 0.5194(3) 0.0575(16) Uani 1 1 d .
H12 H 0.8475 0.4727 0.5444 0.069 Uiso 1 1 calc R
C13 C 0.8281(4) 0.3575(4) 0.5111(3) 0.0579(16) Uani 1 1 d .
H13 H 0.8990 0.3355 0.5283 0.069 Uiso 1 1 calc R
C14 C 0.7339(5) 0.3188(3) 0.4730(3) 0.0592(16) Uani 1 1 d .
H14 H 0.7279 0.2657 0.4604 0.071 Uiso 1 1 calc R
C15 C 0.6353(4) 0.3846(3) 0.7185(3) 0.0460(13) Uani 1 1 d .
H15 H 0.6152 0.3422 0.7454 0.055 Uiso 1 1 calc R
C16 C 0.5663(4) 0.4260(4) 0.6616(3) 0.0573(16) Uani 1 1 d .
H16 H 0.4899 0.4171 0.6436 0.069 Uiso 1 1 calc R
C17 C 0.6262(4) 0.4821(3) 0.6353(3) 0.0582(15) Uani 1 1 d .
H17 H 0.5985 0.5186 0.5967 0.070 Uiso 1 1 calc R
C18 C 0.7354(4) 0.4754(3) 0.6762(3) 0.0473(13) Uani 1 1 d .
H18 H 0.7956 0.5055 0.6691 0.057 Uiso 1 1 calc R
C19 C 0.7397(4) 0.4168(3) 0.7289(2) 0.0409(12) Uani 1 1 d .
H19 H 0.8029 0.4014 0.7657 0.049 Uiso 1 1 calc R
P P 1.18608(8) 0.28773(7) 0.68239(6) 0.0321(3) Uani 1 1 d .
C21 C 1.0067(3) 0.3468(3) 0.7553(2) 0.0259(10) Uani 1 1 d .
C22 C 1.0187(3) 0.4246(3) 0.7442(2) 0.0362(11) Uani 1 1 d .
H22 H 1.0084 0.4439 0.6943 0.043 Uiso 1 1 calc R
C23 C 1.0453(4) 0.4749(3) 0.8041(3) 0.0491(13) Uani 1 1 d .
H23 H 1.0535 0.5284 0.7955 0.059 Uiso 1 1 calc R
C24 C 1.0599(4) 0.4473(4) 0.8767(3) 0.0548(15) Uani 1 1 d .
H24 H 1.0779 0.4818 0.9182 0.066 Uiso 1 1 calc R
C25 C 1.0483(4) 0.3700(4) 0.8889(2) 0.0527(15) Uani 1 1 d .
H25 H 1.0579 0.3512 0.9388 0.063 Uiso 1 1 calc R
C26 C 1.0229(3) 0.3195(3) 0.8287(2) 0.0367(12) Uani 1 1 d .
H26 H 1.0166 0.2659 0.8376 0.044 Uiso 1 1 calc R
C31 C 1.2638(3) 0.2144(3) 0.7458(2) 0.0368(12) Uani 1 1 d .
C32 C 1.3741(4) 0.2312(4) 0.7747(3) 0.0493(15) Uani 1 1 d .
F32 F 1.4166(2) 0.2961(2) 0.75213(17) 0.0751(11) Uani 1 1 d .
C33 C 1.4424(4) 0.1849(5) 0.8254(3) 0.072(2) Uani 1 1 d .
F33 F 1.5479(2) 0.2061(3) 0.85314(16) 0.1071(15) Uani 1 1 d .
C34 C 1.4046(5) 0.1165(4) 0.8456(3) 0.066(2) Uani 1 1 d .
F34 F 1.4713(3) 0.0689(2) 0.89353(15) 0.1062(15) Uani 1 1 d .
C35 C 1.2964(5) 0.0971(4) 0.8179(3) 0.0564(15) Uani 1 1 d .
F35 F 1.2586(3) 0.0293(2) 0.83556(16) 0.0827(11) Uani 1 1 d .
C36 C 1.2284(4) 0.1469(3) 0.7701(2) 0.0419(13) Uani 1 1 d .
F36 F 1.1230(2) 0.12467(16) 0.74595(14) 0.0575(8) Uani 1 1 d .
C41 C 1.2275(3) 0.2634(3) 0.5946(2) 0.0311(11) Uani 1 1 d .
C42 C 1.2620(3) 0.1924(3) 0.5731(2) 0.0340(11) Uani 1 1 d .
F42 F 1.2678(2) 0.13054(16) 0.61713(13) 0.0511(7) Uani 1 1 d .
C43 C 1.2908(3) 0.1820(3) 0.5054(2) 0.0365(11) Uani 1 1 d .
F43 F 1.3248(2) 0.11307(18) 0.48753(14) 0.0588(8) Uani 1 1 d .
C44 C 1.2832(3) 0.2424(3) 0.4565(2) 0.0381(12) Uani 1 1 d .
F44 F 1.3111(2) 0.23291(19) 0.39025(13) 0.0600(8) Uani 1 1 d .
C45 C 1.2494(3) 0.3129(3) 0.4750(2) 0.0387(12) Uani 1 1 d .
F45 F 1.2455(2) 0.37289(17) 0.42779(14) 0.0640(9) Uani 1 1 d .
C46 C 1.2224(3) 0.3220(3) 0.5425(3) 0.0349(11) Uani 1 1 d .
F46 F 1.1874(2) 0.39271(17) 0.55843(15) 0.0608(8) Uani 1 1 d .
C51 C 0.9659(3) 0.1197(3) 0.4717(2) 0.0318(11) Uani 1 1 d .
C52 C 1.0489(4) 0.0759(3) 0.4546(3) 0.0435(12) Uani 1 1 d .
H52 H 1.1183 0.0734 0.4893 0.052 Uiso 1 1 calc R
C53 C 1.0324(4) 0.0362(3) 0.3880(3) 0.0547(14) Uani 1 1 d .
H53 H 1.0906 0.0071 0.3767 0.066 Uiso 1 1 calc R
C54 C 0.9324(5) 0.0381(3) 0.3375(3) 0.0616(16) Uani 1 1 d .
H54 H 0.9218 0.0112 0.2911 0.074 Uiso 1 1 calc R
C55 C 0.8484(5) 0.0790(3) 0.3547(3) 0.0613(16) Uani 1 1 d .
H55 H 0.7785 0.0792 0.3204 0.074 Uiso 1 1 calc R
C56 C 0.8634(4) 0.1199(3) 0.4211(2) 0.0458(13) Uani 1 1 d .
H56 H 0.8044 0.1482 0.4323 0.055 Uiso 1 1 calc R

loop_
_atom_site_aniso_label
_atom_site_aniso_U_11
_atom_site_aniso_U_22
_atom_site_aniso_U_33
_atom_site_aniso_U_23
_atom_site_aniso_U_13
_atom_site_aniso_U_12
Zr 0.0223(2) 0.0302(3) 0.0329(2) -0.0015(2) 0.00322(17) 0.0012(2)
Cl 0.0214(6) 0.0629(10) 0.0747(9) -0.0055(7) -0.0047(6) -0.0078(6)
N1 0.0279(18) 0.025(2) 0.0221(17) -0.0002(16) 0.0049(15) 0.0000(17)
C1 0.023(2) 0.030(3) 0.0182(19) -0.0012(19) 0.0070(17) 0.002(2)
C2 0.024(2) 0.024(3) 0.022(2) 0.0061(19) 0.0051(17) 0.0009(19)
C3 0.020(2) 0.027(3) 0.025(2) 0.0010(19) 0.0081(17) -0.0003(18)
C4 0.0160(19) 0.028(3) 0.033(2) -0.004(2) 0.0056(18) -0.0004(19)
C5 0.025(2) 0.026(3) 0.039(2) -0.002(2) 0.013(2) -0.0029(19)
C6 0.030(2) 0.024(3) 0.033(2) 0.006(2) 0.0121(19) -0.0030(19)
C7 0.043(3) 0.030(3) 0.052(3) 0.013(2) 0.011(2) -0.003(2)
C8 0.050(3) 0.038(3) 0.045(3) -0.004(2) 0.010(2) -0.014(2)
C9 0.040(3) 0.048(4) 0.045(3) 0.006(2) 0.020(2) -0.009(2)
C10 0.056(3) 0.085(5) 0.036(3) 0.001(3) -0.004(2) -0.003(4)
C11 0.085(4) 0.047(4) 0.044(3) 0.013(3) 0.013(3) 0.021(3)
C12 0.067(4) 0.064(5) 0.038(3) 0.007(3) 0.007(3) -0.026(3)
C13 0.050(3) 0.085(5) 0.046(3) 0.036(3) 0.025(3) 0.031(4)
C14 0.112(5) 0.030(3) 0.043(3) -0.005(3) 0.035(3) -0.001(4)
C15 0.046(3) 0.043(3) 0.056(3) -0.010(3) 0.027(3) 0.000(3)
C16 0.031(3) 0.075(5) 0.066(3) -0.018(3) 0.010(3) 0.012(3)
C17 0.065(4) 0.048(4) 0.063(3) 0.000(3) 0.018(3) 0.025(3)
C18 0.051(3) 0.040(4) 0.054(3) -0.016(3) 0.017(3) -0.008(3)
C19 0.038(3) 0.049(4) 0.036(3) -0.015(2) 0.009(2) 0.009(3)
P 0.0202(5) 0.0379(8) 0.0378(6) -0.0078(6) 0.0061(5) -0.0033(5)
C21 0.0176(19) 0.032(3) 0.028(2) -0.005(2) 0.0052(17) -0.0038(19)
C22 0.039(2) 0.034(3) 0.034(2) -0.004(2) 0.005(2) -0.010(2)
C23 0.052(3) 0.040(4) 0.054(3) -0.019(3) 0.010(3) -0.011(3)
C24 0.049(3) 0.068(5) 0.047(3) -0.029(3) 0.009(3) -0.019(3)
C25 0.055(3) 0.076(5) 0.025(2) -0.014(3) 0.004(2) -0.017(3)
C26 0.036(2) 0.045(3) 0.027(2) 0.004(2) 0.002(2) -0.005(2)
C31 0.025(2) 0.055(4) 0.030(2) -0.010(2) 0.0061(19) 0.003(2)
C32 0.029(3) 0.078(5) 0.039(3) -0.014(3) 0.005(2) 0.009(3)
F32 0.0276(15) 0.120(3) 0.076(2) -0.017(2) 0.0093(14) -0.0133(18)
C33 0.027(3) 0.145(7) 0.037(3) -0.019(4) -0.004(3) 0.030(4)
F33 0.0293(16) 0.214(5) 0.068(2) -0.018(2) -0.0077(15) 0.028(2)
C34 0.052(4) 0.111(6) 0.030(3) -0.003(3) 0.000(3) 0.049(4)
F34 0.093(2) 0.172(4) 0.0453(17) 0.013(2) -0.0006(17) 0.095(3)
C35 0.073(4) 0.067(5) 0.030(3) 0.008(3) 0.014(3) 0.025(3)
F35 0.116(3) 0.074(3) 0.0546(19) 0.0229(19) 0.0113(18) 0.040(2)
C36 0.034(3) 0.057(4) 0.029(2) -0.007(3) -0.004(2) 0.016(3)
F36 0.0540(17) 0.045(2) 0.0634(17) 0.0156(15) -0.0073(14) -0.0059(14)
C41 0.015(2) 0.039(3) 0.038(2) 0.003(2) 0.0032(19) -0.002(2)
C42 0.030(2) 0.040(3) 0.034(3) 0.007(2) 0.011(2) 0.006(2)
F42 0.0795(19) 0.039(2) 0.0406(14) 0.0071(13) 0.0257(13) 0.0144(15)
C43 0.029(2) 0.045(3) 0.037(3) 0.000(3) 0.010(2) 0.006(2)
F43 0.0700(19) 0.062(2) 0.0510(16) -0.0045(15) 0.0279(14) 0.0251(17)
C44 0.023(2) 0.064(4) 0.028(2) 0.005(3) 0.006(2) -0.005(2)
F44 0.0575(17) 0.090(3) 0.0368(15) 0.0055(15) 0.0198(13) 0.0004(16)
C45 0.034(3) 0.044(4) 0.035(3) 0.013(3) 0.003(2) -0.007(2)
F45 0.079(2) 0.058(2) 0.0522(17) 0.0226(15) 0.0084(15) -0.0148(17)
C46 0.025(2) 0.030(3) 0.047(3) -0.001(3) 0.004(2) -0.003(2)
F46 0.080(2) 0.0354(19) 0.0651(18) 0.0030(16) 0.0138(16) 0.0054(16)
C51 0.038(2) 0.028(3) 0.034(2) -0.002(2) 0.017(2) -0.005(2)
C52 0.047(3) 0.035(3) 0.051(3) -0.012(3) 0.017(2) 0.001(2)
C53 0.068(4) 0.041(4) 0.063(3) -0.018(3) 0.032(3) 0.002(3)
C54 0.095(4) 0.049(4) 0.045(3) -0.022(3) 0.026(3) -0.015(3)
C55 0.069(4) 0.064(4) 0.042(3) -0.020(3) -0.004(3) -0.013(3)
C56 0.040(3) 0.050(4) 0.043(3) -0.016(3) 0.001(2) 0.004(2)

loop_
_atom_type_symbol
_atom_type_description
_atom_type_scat_dispersion_real
_atom_type_scat_dispersion_imag
_atom_type_scat_source
C C 0.0033 0.0016 'International Tables Vol C Tables 4.2.6.8 and 6.1.1.4'
H H 0.0000 0.0000 'International Tables Vol C Tables 4.2.6.8 and 6.1.1.4'
N N 0.0061 0.0033 'International Tables Vol C Tables 4.2.6.8 and 6.1.1.4'
F F 0.0171 0.0103 'International Tables Vol C Tables 4.2.6.8 and 6.1.1.4'
P P 0.1023 0.0942 'International Tables Vol C Tables 4.2.6.8 and 6.1.1.4'
Cl Cl 0.1484 0.1585 'International Tables Vol C Tables 4.2.6.8 and 6.1.1.4'
Zr Zr -2.9673 0.5597 'International Tables Vol C Tables 4.2.6.8 and 6.1.1.4'

loop_
_geom_angle_atom_site_label_1
_geom_angle_atom_site_label_2
_geom_angle_atom_site_label_3
_geom_angle
N1 Zr C1 32.88(12)
N1 Zr C18 117.63(14)
C1 Zr C18 96.18(15)
N1 Zr C12 120.20(18)
C1 Zr C12 94.02(17)
C18 Zr C12 80.78(18)
N1 Zr C14 92.15(15)
C1 Zr C14 91.24(17)
C18 Zr C14 133.67(18)
C12 Zr C14 53.05(18)
N1 Zr C13 91.78(15)
C1 Zr C13 74.23(14)
C18 Zr C13 107.5(2)
C12 Zr C13 31.95(17)
C14 Zr C13 32.22(17)
N1 Zr C17 139.47(15)
C1 Zr C17 127.76(15)
C18 Zr C17 32.58(15)
C12 Zr C17 87.5(2)
C14 Zr C17 128.18(18)
C13 Zr C17 119.5(2)
N1 Zr C10 121.10(18)
C1 Zr C10 122.43(17)
C18 Zr C10 117.3(2)
C12 Zr C10 52.12(17)
C14 Zr C10 31.75(16)
C13 Zr C10 52.40(16)
C17 Zr C10 99.1(2)
N1 Zr C11 142.55(15)
C1 Zr C11 124.26(16)
C18 Zr C11 86.97(19)
C12 Zr C11 31.47(16)
C14 Zr C11 52.40(18)
C13 Zr C11 52.28(17)
C17 Zr C11 76.21(18)
C10 Zr C11 31.12(16)
N1 Zr C19 88.56(14)
C1 Zr C19 77.30(14)
C18 Zr C19 32.20(15)
C12 Zr C19 107.84(17)
C14 Zr C19 157.48(18)
C13 Zr C19 125.27(18)
C17 Zr C19 53.04(16)
C10 Zr C19 149.2(2)
C11 Zr C19 119.16(19)
N1 Zr Cl 84.86(9)
C1 Zr Cl 117.49(11)
C18 Zr Cl 129.93(12)
C12 Zr Cl 128.10(12)
C14 Zr Cl 84.26(15)
C13 Zr Cl 116.32(16)
C17 Zr Cl 101.19(14)
C10 Zr Cl 75.99(14)
C11 Zr Cl 100.94(15)
C19 Zr Cl 118.20(11)
N1 Zr C16 116.62(16)
C1 Zr C16 125.21(15)
C18 Zr C16 53.04(17)
C12 Zr C16 118.6(2)
C14 Zr C16 143.48(19)
C13 Zr C16 150.3(2)
C17 Zr C16 31.70(16)
C10 Zr C16 112.28(19)
C11 Zr C16 100.65(19)
C19 Zr C16 52.31(14)
Cl Zr C16 76.98(13)
C1 N1 C6 134.0(3)
C1 N1 Zr 74.6(2)
C6 N1 Zr 151.3(2)
N1 C1 C2 138.1(4)
N1 C1 Zr 72.5(2)
C2 C1 Zr 149.3(3)
C3 C2 C1 123.9(3)
C3 C2 C21 122.2(3)
C1 C2 C21 113.0(3)
C2 C3 C4 122.7(3)
C2 C3 P 117.8(3)
C4 C3 P 118.6(3)
C5 C4 C3 174.6(4)
C4 C5 C51 176.3(4)
C7 C6 N1 111.8(3)
C7 C6 C8 111.8(4)
N1 C6 C8 107.0(3)
C7 C6 C9 110.6(3)
N1 C6 C9 105.4(3)
C8 C6 C9 109.9(3)
C11 C10 C14 109.2(5)
C11 C10 Zr 74.8(3)
C14 C10 Zr 73.7(3)
C10 C11 C12 108.5(5)
C10 C11 Zr 74.1(3)
C12 C11 Zr 73.3(3)
C11 C12 C13 108.0(5)
C11 C12 Zr 75.3(3)
C13 C12 Zr 74.3(3)
C12 C13 C14 107.7(5)
C12 C13 Zr 73.7(3)
C14 C13 Zr 73.8(3)
C10 C14 C13 106.7(5)
C10 C14 Zr 74.5(3)
C13 C14 Zr 73.9(3)
C16 C15 C19 107.2(5)
C16 C15 Zr 74.0(3)
C19 C15 Zr 73.6(3)
C17 C16 C15 109.2(4)
C17 C16 Zr 73.1(3)
C15 C16 Zr 74.4(3)
C16 C17 C18 107.4(5)
C16 C17 Zr 75.2(3)
C18 C17 Zr 72.3(3)
C19 C18 C17 107.7(5)
C19 C18 Zr 76.1(3)
C17 C18 Zr 75.1(3)
C18 C19 C15 108.3(4)
C18 C19 Zr 71.7(2)
C15 C19 Zr 74.6(3)
C31 P C3 107.5(2)
C31 P C41 100.0(2)
C3 P C41 99.72(17)
C22 C21 C26 118.7(4)
C22 C21 C2 121.8(3)
C26 C21 C2 119.5(4)
C21 C22 C23 121.2(4)
C22 C23 C24 119.7(5)
C25 C24 C23 119.9(5)
C24 C25 C26 120.3(5)
C25 C26 C21 120.2(5)
C36 C31 C32 115.2(5)
C36 C31 P 129.4(3)
C32 C31 P 115.4(4)
F32 C32 C33 117.8(5)
F32 C32 C31 119.1(5)
C33 C32 C31 123.0(6)
F33 C33 C34 120.5(6)
F33 C33 C32 119.9(7)
C34 C33 C32 119.6(5)
F34 C34 C33 120.6(6)
F34 C34 C35 120.0(7)
C33 C34 C35 119.4(5)
F35 C35 C36 120.3(5)
F35 C35 C34 120.1(5)
C36 C35 C34 119.5(6)
F36 C36 C31 120.6(4)
F36 C36 C35 116.3(5)
C31 C36 C35 123.1(5)
C46 C41 C42 115.1(4)
C46 C41 P 116.9(4)
C42 C41 P 128.0(4)
F42 C42 C43 116.5(4)
F42 C42 C41 121.3(4)
C43 C42 C41 122.2(4)
F43 C43 C44 120.4(4)
F43 C43 C42 120.1(4)
C44 C43 C42 119.5(5)
F44 C44 C45 119.6(4)
F44 C44 C43 120.0(5)
C45 C44 C43 120.4(4)
F45 C45 C46 120.8(5)
F45 C45 C44 120.2(4)
C46 C45 C44 119.0(5)
F46 C46 C45 117.3(4)
F46 C46 C41 118.8(4)
C45 C46 C41 123.8(5)
C52 C51 C56 118.5(4)
C52 C51 C5 120.2(4)
C56 C51 C5 121.2(4)
C53 C52 C51 120.7(4)
C52 C53 C54 120.6(5)
C55 C54 C53 119.4(5)
C54 C55 C56 120.9(5)
C55 C56 C51 119.8(4)

loop_
_geom_bond_atom_site_label_1
_geom_bond_atom_site_label_2
_geom_bond_distance
Zr N1 2.223(3)
Zr C1 2.248(4)
Zr C18 2.481(5)
Zr C12 2.507(5)
Zr C14 2.514(5)
Zr C13 2.515(5)
Zr C17 2.517(5)
Zr C10 2.524(5)
Zr C11 2.532(5)
Zr C19 2.537(4)
Zr Cl 2.5394(11)
Zr C16 2.545(5)
N1 C1 1.266(5)
N1 C6 1.509(5)
C1 C2 1.465(5)
C2 C3 1.350(5)
C2 C21 1.509(5)
C3 C4 1.432(5)
C3 P 1.844(4)
C4 C5 1.192(5)
C5 C51 1.438(6)
C6 C7 1.507(5)
C6 C8 1.512(6)
C6 C9 1.529(6)
C10 C11 1.356(7)
C10 C14 1.378(7)
C11 C12 1.367(7)
C12 C13 1.382(7)
C13 C14 1.395(7)
C15 C16 1.387(6)
C15 C19 1.395(6)
C16 C17 1.383(7)
C17 C18 1.402(6)
C18 C19 1.393(6)
P C31 1.839(5)
P C41 1.844(4)
C21 C22 1.378(6)
C21 C26 1.391(5)
C22 C23 1.378(6)
C23 C24 1.380(7)
C24 C25 1.372(7)
C25 C26 1.383(6)
C31 C36 1.362(6)
C31 C32 1.391(6)
C32 F32 1.351(6)
C32 C33 1.366(8)
C33 F33 1.353(6)
C33 C34 1.360(8)
C34 F34 1.344(6)
C34 C35 1.374(8)
C35 F35 1.336(6)
C35 C36 1.374(7)
C36 F36 1.348(5)
C41 C46 1.383(6)
C41 C42 1.392(6)
C42 F42 1.333(5)
C42 C43 1.379(6)
C43 F43 1.335(5)
C43 C44 1.365(6)
C44 F44 1.345(5)
C44 C45 1.362(7)
C45 F45 1.344(5)
C45 C46 1.361(6)
C46 F46 1.357(5)
C51 C52 1.381(6)
C51 C56 1.397(5)
C52 C53 1.370(6)
C53 C54 1.372(7)
C54 C55 1.366(7)
C55 C56 1.379(6)

loop_
_geom_torsion_atom_site_label_1
_geom_torsion_atom_site_label_2
_geom_torsion_atom_site_label_3
_geom_torsion_atom_site_label_4
_geom_torsion
C18 Zr N1 C1 -54.1(3)
C12 Zr N1 C1 41.3(3)
C14 Zr N1 C1 88.9(3)
C13 Zr N1 C1 56.7(3)
C17 Zr N1 C1 -85.8(3)
C10 Zr N1 C1 102.7(3)
C11 Zr N1 C1 71.7(3)
C19 Zr N1 C1 -68.5(2)
Cl Zr N1 C1 173.0(2)
C16 Zr N1 C1 -114.4(2)
C1 Zr N1 C6 178.2(6)
C18 Zr N1 C6 124.0(5)
C12 Zr N1 C6 -140.5(5)
C14 Zr N1 C6 -92.9(5)
C13 Zr N1 C6 -125.1(5)
C17 Zr N1 C6 92.4(5)
C10 Zr N1 C6 -79.1(5)
C11 Zr N1 C6 -110.2(5)
C19 Zr N1 C6 109.6(5)
Cl Zr N1 C6 -8.9(5)
C16 Zr N1 C6 63.8(5)
C6 N1 C1 C2 3.6(8)
Zr N1 C1 C2 -177.7(5)
C6 N1 C1 Zr -178.8(4)
C18 Zr C1 N1 133.8(2)
C12 Zr C1 N1 -145.1(2)
C14 Zr C1 N1 -92.1(2)
C13 Zr C1 N1 -119.7(3)
C17 Zr C1 N1 124.9(3)
C10 Zr C1 N1 -98.3(3)
C11 Zr C1 N1 -135.7(2)
C19 Zr C1 N1 107.5(2)
Cl Zr C1 N1 -7.9(2)
C16 Zr C1 N1 85.3(3)
N1 Zr C1 C2 177.0(7)
C18 Zr C1 C2 -49.3(5)
C12 Zr C1 C2 31.9(5)
C14 Zr C1 C2 84.9(5)
C13 Zr C1 C2 57.2(5)
C17 Zr C1 C2 -58.1(6)
C10 Zr C1 C2 78.7(6)
C11 Zr C1 C2 41.3(6)
C19 Zr C1 C2 -75.5(5)
Cl Zr C1 C2 169.1(5)
C16 Zr C1 C2 -97.7(5)
N1 C1 C2 C3 73.0(6)
Zr C1 C2 C3 -102.7(6)
N1 C1 C2 C21 -118.0(5)
Zr C1 C2 C21 66.3(6)
C1 C2 C3 C4 -10.4(6)
C21 C2 C3 C4 -178.4(4)
C1 C2 C3 P 158.8(3)
C21 C2 C3 P -9.3(5)
C2 C3 C4 C5 148(5)
P C3 C4 C5 -21(5)
C3 C4 C5 C51 -15(11)
C1 N1 C6 C7 5.9(6)
Zr N1 C6 C7 -171.6(4)
C1 N1 C6 C8 -116.9(4)
Zr N1 C6 C8 65.6(6)
C1 N1 C6 C9 126.1(4)
Zr N1 C6 C9 -51.4(6)
N1 Zr C10 C11 -142.6(3)
C1 Zr C10 C11 -103.8(4)
C18 Zr C10 C11 14.3(4)
C12 Zr C10 C11 -36.7(3)
C14 Zr C10 C11 -115.7(5)
C13 Zr C10 C11 -77.4(4)
C17 Zr C10 C11 43.0(4)
C19 Zr C10 C11 20.1(5)
Cl Zr C10 C11 142.3(4)
C16 Zr C10 C11 73.0(4)
N1 Zr C10 C14 -26.9(4)
C1 Zr C10 C14 11.9(5)
C18 Zr C10 C14 130.0(4)
C12 Zr C10 C14 79.0(4)
C13 Zr C10 C14 38.3(3)
C17 Zr C10 C14 158.7(4)
C11 Zr C10 C14 115.7(5)
C19 Zr C10 C14 135.8(4)
Cl Zr C10 C14 -102.0(4)
C16 Zr C10 C14 -171.3(4)
C14 C10 C11 C12 -0.6(6)
Zr C10 C11 C12 65.7(4)
C14 C10 C11 Zr -66.3(4)
N1 Zr C11 C10 58.7(5)
C1 Zr C11 C10 97.3(4)
C18 Zr C11 C10 -167.3(4)
C12 Zr C11 C10 115.5(5)
C14 Zr C11 C10 36.8(3)
C13 Zr C11 C10 77.8(4)
C17 Zr C11 C10 -136.1(4)
C19 Zr C11 C10 -168.4(3)
Cl Zr C11 C10 -37.1(4)
C16 Zr C11 C10 -115.8(4)
N1 Zr C11 C12 -56.8(5)
C1 Zr C11 C12 -18.2(4)
C18 Zr C11 C12 77.2(4)
C14 Zr C11 C12 -78.7(4)
C13 Zr C11 C12 -37.7(3)
C17 Zr C11 C12 108.4(4)
C10 Zr C11 C12 -115.5(5)
C19 Zr C11 C12 76.1(4)
Cl Zr C11 C12 -152.6(3)
C16 Zr C11 C12 128.7(4)
C10 C11 C12 C13 1.5(6)
Zr C11 C12 C13 67.7(3)
C10 C11 C12 Zr -66.3(4)
N1 Zr C12 C11 144.0(3)
C1 Zr C12 C11 165.0(4)
C18 Zr C12 C11 -99.4(4)
C14 Zr C12 C11 76.5(3)
C13 Zr C12 C11 113.9(5)
C17 Zr C12 C11 -67.3(4)
C10 Zr C12 C11 36.2(3)
C19 Zr C12 C11 -117.0(4)
Cl Zr C12 C11 35.0(4)
C16 Zr C12 C11 -60.8(4)
N1 Zr C12 C13 30.1(4)
C1 Zr C12 C13 51.1(3)
C18 Zr C12 C13 146.7(4)
C14 Zr C12 C13 -37.4(3)
C17 Zr C12 C13 178.8(3)
C10 Zr C12 C13 -77.7(3)
C11 Zr C12 C13 -113.9(5)
C19 Zr C12 C13 129.1(3)
Cl Zr C12 C13 -78.9(4)
C16 Zr C12 C13 -174.7(3)
C11 C12 C13 C14 -1.8(6)
Zr C12 C13 C14 66.6(3)
C11 C12 C13 Zr -68.4(4)
N1 Zr C13 C12 -154.3(3)
C1 Zr C13 C12 -126.2(4)
C18 Zr C13 C12 -34.6(4)
C14 Zr C13 C12 114.4(4)
C17 Zr C13 C12 -1.4(4)
C10 Zr C13 C12 76.7(3)
C11 Zr C13 C12 37.1(3)
C19 Zr C13 C12 -64.9(4)
Cl Zr C13 C12 120.5(3)
C16 Zr C13 C12 9.4(6)
N1 Zr C13 C14 91.2(4)
C1 Zr C13 C14 119.4(4)
C18 Zr C13 C14 -149.0(4)
C12 Zr C13 C14 -114.4(4)
C17 Zr C13 C14 -115.8(4)
C10 Zr C13 C14 -37.7(3)
C11 Zr C13 C14 -77.3(3)
C19 Zr C13 C14 -179.3(3)
Cl Zr C13 C14 6.1(4)
C16 Zr C13 C14 -105.1(5)
C11 C10 C14 C13 -0.5(6)
Zr C10 C14 C13 -67.5(3)
C11 C10 C14 Zr 67.0(4)
C12 C13 C14 C10 1.4(6)
Zr C13 C14 C10 67.9(3)
C12 C13 C14 Zr -66.5(3)
N1 Zr C14 C10 157.2(4)
C1 Zr C14 C10 -170.0(4)
C18 Zr C14 C10 -70.2(5)
C12 Zr C14 C10 -75.9(4)
C13 Zr C14 C10 -112.9(5)
C17 Zr C14 C10 -27.2(5)
C11 Zr C14 C10 -36.0(3)
C19 Zr C14 C10 -111.4(6)
Cl Zr C14 C10 72.5(4)
C16 Zr C14 C10 13.6(6)
N1 Zr C14 C13 -89.9(4)
C1 Zr C14 C13 -57.0(4)
C18 Zr C14 C13 42.7(5)
C12 Zr C14 C13 37.1(3)
C17 Zr C14 C13 85.7(4)
C10 Zr C14 C13 112.9(5)
C11 Zr C14 C13 76.9(4)
C19 Zr C14 C13 1.5(7)
Cl Zr C14 C13 -174.5(4)
C16 Zr C14 C13 126.5(4)
N1 Zr C15 C16 -155.6(3)
C1 Zr C15 C16 172.0(3)
C18 Zr C15 C16 77.2(3)
C12 Zr C15 C16 72.5(4)
C14 Zr C15 C16 -64.3(12)
C13 Zr C15 C16 114.4(5)
C17 Zr C15 C16 36.2(3)
C10 Zr C15 C16 -10.1(5)
C11 Zr C15 C16 30.6(4)
C19 Zr C15 C16 114.0(5)
Cl Zr C15 C16 -70.7(3)
N1 Zr C15 C19 90.4(3)
C1 Zr C15 C19 58.0(3)
C18 Zr C15 C19 -36.7(3)
C12 Zr C15 C19 -41.4(4)
C14 Zr C15 C19 -178.2(10)
C13 Zr C15 C19 0.5(6)
C17 Zr C15 C19 -77.8(3)
C10 Zr C15 C19 -124.1(4)
C11 Zr C15 C19 -83.4(4)
Cl Zr C15 C19 175.4(3)
C16 Zr C15 C19 -114.0(5)
C19 C15 C16 C17 1.3(6)
Zr C15 C16 C17 -65.3(4)
C19 C15 C16 Zr 66.6(3)
N1 Zr C16 C17 143.7(3)
C1 Zr C16 C17 106.5(3)
C18 Zr C16 C17 37.9(3)
C12 Zr C16 C17 -12.4(4)
C14 Zr C16 C17 -77.9(4)
C13 Zr C16 C17 -18.0(5)
C10 Zr C16 C17 -70.2(3)
C11 Zr C16 C17 -40.0(3)
C19 Zr C16 C17 78.8(3)
Cl Zr C16 C17 -138.9(3)
N1 Zr C16 C15 27.5(4)
C1 Zr C16 C15 -9.8(4)
C18 Zr C16 C15 -78.3(3)
C12 Zr C16 C15 -128.6(3)
C14 Zr C16 C15 165.8(3)
C13 Zr C16 C15 -134.3(4)
C17 Zr C16 C15 -116.3(4)
C10 Zr C16 C15 173.5(3)
C11 Zr C16 C15 -156.3(3)
C19 Zr C16 C15 -37.5(3)
Cl Zr C16 C15 104.8(3)
C15 C16 C17 C18 0.5(6)
Zr C16 C17 C18 -65.7(3)
C15 C16 C17 Zr 66.2(4)
N1 Zr C17 C16 -54.5(4)
C1 Zr C17 C16 -97.7(3)
C18 Zr C17 C16 -114.1(5)
C12 Zr C17 C16 169.2(3)
C14 Zr C17 C16 132.2(3)
C13 Zr C17 C16 169.9(3)
C10 Zr C17 C16 118.2(3)
C11 Zr C17 C16 139.4(3)
C19 Zr C17 C16 -76.2(3)
Cl Zr C17 C16 40.8(3)
N1 Zr C17 C18 59.7(4)
C1 Zr C17 C18 16.5(4)
C12 Zr C17 C18 -76.7(3)
C14 Zr C17 C18 -113.6(3)
C13 Zr C17 C18 -76.0(4)
C10 Zr C17 C18 -127.7(3)
C11 Zr C17 C18 -106.4(4)
C19 Zr C17 C18 37.9(3)
Cl Zr C17 C18 154.9(3)
C16 Zr C17 C18 114.1(5)
C16 C17 C18 C19 -2.2(6)
Zr C17 C18 C19 -69.8(3)
C16 C17 C18 Zr 67.6(4)
N1 Zr C18 C19 -27.8(3)
C1 Zr C18 C19 -54.1(3)
C12 Zr C18 C19 -147.1(3)
C14 Zr C18 C19 -151.7(3)
C13 Zr C18 C19 -129.4(3)
C17 Zr C18 C19 112.9(4)
C10 Zr C18 C19 174.4(3)
C11 Zr C18 C19 -178.2(3)
Cl Zr C18 C19 80.1(3)
C16 Zr C18 C19 76.0(3)
N1 Zr C18 C17 -140.7(3)
C1 Zr C18 C17 -167.0(3)
C12 Zr C18 C17 99.9(4)
C14 Zr C18 C17 95.4(4)
C13 Zr C18 C17 117.6(3)
C10 Zr C18 C17 61.5(4)
C11 Zr C18 C17 68.9(3)
C19 Zr C18 C17 -112.9(4)
Cl Zr C18 C17 -32.9(4)
C16 Zr C18 C17 -36.9(3)
C17 C18 C19 C15 3.0(5)
Zr C18 C19 C15 -66.2(3)
C17 C18 C19 Zr 69.1(3)
C16 C15 C19 C18 -2.6(5)
Zr C15 C19 C18 64.2(3)
C16 C15 C19 Zr -66.9(3)
N1 Zr C19 C18 155.6(3)
C1 Zr C19 C18 124.4(3)
C12 Zr C19 C18 34.2(3)
C14 Zr C19 C18 63.5(6)
C13 Zr C19 C18 64.4(3)
C17 Zr C19 C18 -38.4(3)
C10 Zr C19 C18 -9.7(5)
C11 Zr C19 C18 2.1(3)
Cl Zr C19 C18 -121.0(3)
C16 Zr C19 C18 -78.5(3)
N1 Zr C19 C15 -88.6(3)
C1 Zr C19 C15 -119.8(3)
C18 Zr C19 C15 115.8(4)
C12 Zr C19 C15 150.0(3)
C14 Zr C19 C15 179.2(4)
C13 Zr C19 C15 -179.8(3)
C17 Zr C19 C15 77.4(3)
C10 Zr C19 C15 106.1(4)
C11 Zr C19 C15 117.8(3)
Cl Zr C19 C15 -5.2(3)
C16 Zr C19 C15 37.2(3)
C2 C3 P C31 103.7(3)
C4 C3 P C31 -86.6(3)
C2 C3 P C41 -152.4(3)
C4 C3 P C41 17.2(4)
C3 C2 C21 C22 89.5(5)
C1 C2 C21 C22 -79.8(5)
C3 C2 C21 C26 -94.4(5)
C1 C2 C21 C26 96.4(4)
C26 C21 C22 C23 -0.6(6)
C2 C21 C22 C23 175.6(4)
C21 C22 C23 C24 -0.2(7)
C22 C23 C24 C25 0.3(7)
C23 C24 C25 C26 0.5(8)
C24 C25 C26 C21 -1.3(7)
C22 C21 C26 C25 1.3(6)
C2 C21 C26 C25 -174.9(4)
C3 P C31 C36 1.9(5)
C41 P C31 C36 -101.7(4)
C3 P C31 C32 -176.2(3)
C41 P C31 C32 80.2(4)
C36 C31 C32 F32 178.4(4)
P C31 C32 F32 -3.2(6)
C36 C31 C32 C33 -1.7(7)
P C31 C32 C33 176.7(4)
F32 C32 C33 F33 2.2(7)
C31 C32 C33 F33 -177.8(4)
F32 C32 C33 C34 -175.5(5)
C31 C32 C33 C34 4.5(8)
F33 C33 C34 F34 0.2(8)
C32 C33 C34 F34 177.9(4)
F33 C33 C34 C35 178.6(4)
C32 C33 C34 C35 -3.8(9)
F34 C34 C35 F35 -3.4(7)
C33 C34 C35 F35 178.2(5)
F34 C34 C35 C36 178.8(4)
C33 C34 C35 C36 0.4(8)
C32 C31 C36 F36 179.8(4)
P C31 C36 F36 1.7(7)
C32 C31 C36 C35 -1.9(7)
P C31 C36 C35 -180.0(4)
F35 C35 C36 F36 3.1(7)
C34 C35 C36 F36 -179.1(4)
F35 C35 C36 C31 -175.3(4)
C34 C35 C36 C31 2.5(7)
C31 P C41 C46 -154.9(3)
C3 P C41 C46 95.2(3)
C31 P C41 C42 26.2(4)
C3 P C41 C42 -83.7(4)
C46 C41 C42 F42 -178.2(3)
P C41 C42 F42 0.7(6)
C46 C41 C42 C43 1.1(6)
P C41 C42 C43 180.0(3)
F42 C42 C43 F43 -1.5(6)
C41 C42 C43 F43 179.2(4)
F42 C42 C43 C44 177.8(4)
C41 C42 C43 C44 -1.5(6)
F43 C43 C44 F44 -0.8(6)
C42 C43 C44 F44 180.0(4)
F43 C43 C44 C45 -179.4(4)
C42 C43 C44 C45 1.3(6)
F44 C44 C45 F45 -1.0(6)
C43 C44 C45 F45 177.7(4)
F44 C44 C45 C46 -179.3(3)
C43 C44 C45 C46 -0.6(6)
F45 C45 C46 F46 2.7(6)
C44 C45 C46 F46 -179.0(4)
F45 C45 C46 C41 -178.1(4)
C44 C45 C46 C41 0.2(6)
C42 C41 C46 F46 178.7(3)
P C41 C46 F46 -0.3(5)
C42 C41 C46 C45 -0.4(6)
P C41 C46 C45 -179.5(3)
C4 C5 C51 C52 64(7)
C4 C5 C51 C56 -114(7)
C56 C51 C52 C53 2.6(7)
C5 C51 C52 C53 -175.7(5)
C51 C52 C53 C54 -1.0(8)
C52 C53 C54 C55 -1.1(8)
C53 C54 C55 C56 1.7(9)
C54 C55 C56 C51 -0.1(8)
C52 C51 C56 C55 -2.0(7)
C5 C51 C56 C55 176.3(5)
